data_7012556
loop_
_publ_author_name
'Braun, Wolfgang'
'Salzer, Albrecht'
'Drexler, Hans-Joachim'
'Spannenberg, Anke'
'Heller, Detlef'

_publ_section_title
;
 Investigations into the hydrogenation of diolefins and prochiral
 olefins employing the "Daniphos"-type ligands
;
_journal_issue 8
_journal_name_full 'Dalton Transactions'
_journal_page_first 1606
_journal_page_last 1613
_journal_paper_doi 10.1039/b212095j
_journal_year 2003
_chemical_formula_sum 'C43 H52 B Cr F4 O4 P2 Rh'
_chemical_formula_weight 936.51
_chemical_name_systematic (pR,R)-[1-(a-(Dicyclohexylphosphanyl)-ethyl)-2-(diphenylphosphanyl)-h6-benzene)Cr(CO)3
_space_group_IT_number 19
_symmetry_cell_setting orthorhombic
_symmetry_space_group_name_Hall 'P 2ac 2ab'
_symmetry_space_group_name_H-M 'P 21 21 21'
_atom_sites_solution_hydrogens geom
_atom_sites_solution_primary direct
_atom_sites_solution_secondary difmap
_audit_creation_method SHELXL-97
_cell_angle_alpha 90.00
_cell_angle_beta 90.00
_cell_angle_gamma 90.00
_cell_formula_units_Z 4
_cell_length_a 12.214(2)
_cell_length_b 16.428(3)
_cell_length_c 21.749(4)
_cell_measurement_reflns_used 5000
_cell_measurement_temperature 200(2)
_cell_measurement_theta_max 20
_cell_measurement_theta_min 4
_cell_volume 4364.0(13)
_computing_cell_refinement STOE-CELL
_computing_data_collection STOE-EXPOSE
_computing_data_reduction STOE-INTEGRATE
_computing_molecular_graphics 'XP (Siemens)'
_computing_publication_material SHELXL-97
_computing_structure_refinement 'SHELXL-97 (Sheldrick, 1997)'
_computing_structure_solution 'SHELXS-97 (Sheldrick, 1997)'
_diffrn_ambient_temperature 200(2)
_diffrn_measured_fraction_theta_full 0.951
_diffrn_measured_fraction_theta_max 0.951
_diffrn_measurement_device_type STOE-IPDS
_diffrn_measurement_method 'laser scanned imaging plate'
_diffrn_radiation_monochromator graphite
_diffrn_radiation_source 'fine-focus sealed tube'
_diffrn_radiation_type MoK\a
_diffrn_radiation_wavelength 0.71073
_diffrn_reflns_av_R_equivalents 0.0575
_diffrn_reflns_av_sigmaI/netI 0.0766
_diffrn_reflns_limit_h_max 11
_diffrn_reflns_limit_h_min -11
_diffrn_reflns_limit_k_max 16
_diffrn_reflns_limit_k_min -16
_diffrn_reflns_limit_l_max 21
_diffrn_reflns_limit_l_min -21
_diffrn_reflns_number 16101
_diffrn_reflns_theta_full 21.00
_diffrn_reflns_theta_max 21.00
_diffrn_reflns_theta_min 1.55
_diffrn_standards_interval_time 360
_diffrn_standards_number 50-200
_exptl_absorpt_coefficient_mu 0.757
_exptl_absorpt_correction_type 'mean imaging plate intensity method'
_exptl_crystal_colour red
_exptl_crystal_density_diffrn 1.425
_exptl_crystal_density_method 'not measured'
_exptl_crystal_description rod
_exptl_crystal_F_000 1928
_exptl_crystal_size_max 0.5
_exptl_crystal_size_mid 0.3
_exptl_crystal_size_min 0.2
_refine_diff_density_max 0.411
_refine_diff_density_min -0.365
_refine_diff_density_rms 0.078
_refine_ls_abs_structure_details 'Flack H D (1983), Acta Cryst. A39, 876-881'
_refine_ls_abs_structure_Flack -0.04(3)
_refine_ls_extinction_method none
_refine_ls_goodness_of_fit_ref 0.940
_refine_ls_hydrogen_treatment mixed
_refine_ls_matrix_type full
_refine_ls_number_parameters 505
_refine_ls_number_reflns 4472
_refine_ls_number_restraints 0
_refine_ls_restrained_S_all 0.940
_refine_ls_R_factor_all 0.0468
_refine_ls_R_factor_gt 0.0347
_refine_ls_shift/su_max 0.000
_refine_ls_shift/su_mean 0.000
_refine_ls_structure_factor_coef Fsqd
_refine_ls_weighting_details 'calc w=1/[\s^2^(Fo^2^)+(0.0240P)^2^+0.0000P] where P=(Fo^2^+2Fc^2^)/3'
_refine_ls_weighting_scheme calc
_refine_ls_wR_factor_gt 0.0612
_refine_ls_wR_factor_ref 0.0639
_reflns_number_gt 3690
_reflns_number_total 4472
_reflns_threshold_expression >2sigma(I)
_cod_data_source_file b212095j.txt
_cod_data_source_block comp7
_cod_original_cell_volume 4364.0(15)
_cod_original_sg_symbol_H-M P2(1)2(1)2(1)
_cod_database_code 7012556

loop_
_symmetry_equiv_pos_as_xyz
'x, y, z'
'-x+1/2, -y, z+1/2'
'-x, y+1/2, -z+1/2'
'x+1/2, -y+1/2, -z'

loop_
_atom_site_label
_atom_site_type_symbol
_atom_site_fract_x
_atom_site_fract_y
_atom_site_fract_z
_atom_site_U_iso_or_equiv
_atom_site_adp_type
_atom_site_occupancy
_atom_site_symmetry_multiplicity
_atom_site_calc_flag
_atom_site_refinement_flags
_atom_site_disorder_assembly
_atom_site_disorder_group
Rh1 Rh -0.20587(5) -0.37832(3) -0.03431(2) 0.02634(15) Uani 1 1 d . . .
Cr1 Cr -0.33853(10) -0.69468(6) -0.10031(5) 0.0286(3) Uani 1 1 d . . .
P1 P -0.34238(16) -0.46524(10) -0.06478(8) 0.0241(5) Uani 1 1 d . . .
P2 P -0.10030(17) -0.48693(11) -0.00195(9) 0.0255(5) Uani 1 1 d . . .
O1 O -0.3334(4) -0.8758(3) -0.1181(2) 0.0563(15) Uani 1 1 d . . .
O2 O -0.5713(5) -0.6974(3) -0.1416(2) 0.0581(17) Uani 1 1 d . . .
O3 O -0.4088(4) -0.7215(3) 0.0299(3) 0.0464(13) Uani 1 1 d . . .
C1 C -0.2932(6) -0.5627(3) -0.0972(3) 0.0229(16) Uani 1 1 d . . .
C2 C -0.3173(6) -0.5856(3) -0.1575(3) 0.0233(18) Uani 1 1 d . . .
H2A H -0.3834 -0.5615 -0.1776 0.028 Uiso 1 1 calc R . .
C3 C -0.2636(6) -0.6507(4) -0.1870(3) 0.033(2) Uani 1 1 d . . .
H3A H -0.2911 -0.6712 -0.2274 0.039 Uiso 1 1 calc R . .
C4 C -0.1849(6) -0.6947(4) -0.1546(3) 0.0271(18) Uani 1 1 d . . .
H4A H -0.1570 -0.7471 -0.1720 0.033 Uiso 1 1 calc R . .
C5 C -0.1605(6) -0.6744(4) -0.0936(3) 0.0268(18) Uani 1 1 d . . .
H5A H -0.1157 -0.7133 -0.0686 0.032 Uiso 1 1 calc R . .
C6 C -0.2120(6) -0.6086(4) -0.0633(3) 0.0223(16) Uani 1 1 d . . .
C7 C -0.1802(6) -0.5855(4) 0.0012(3) 0.0249(19) Uani 1 1 d . . .
H7A H -0.2504 -0.5719 0.0225 0.030 Uiso 1 1 calc R . .
C8 C -0.1287(5) -0.6549(3) 0.0390(3) 0.0302(18) Uani 1 1 d . . .
H8A H -0.1772 -0.7023 0.0383 0.045 Uiso 1 1 calc R . .
H8B H -0.1182 -0.6368 0.0815 0.045 Uiso 1 1 calc R . .
H8C H -0.0577 -0.6696 0.0212 0.045 Uiso 1 1 calc R . .
C9 C -0.3360(6) -0.8055(5) -0.1111(3) 0.038(2) Uani 1 1 d . . .
C10 C -0.4818(7) -0.6950(4) -0.1249(3) 0.037(2) Uani 1 1 d . . .
C11 C -0.3818(6) -0.7109(4) -0.0212(3) 0.031(2) Uani 1 1 d . . .
C12 C -0.4338(6) -0.4897(4) -0.0004(3) 0.0230(18) Uani 1 1 d . . .
C13 C -0.4176(6) -0.4502(4) 0.0549(3) 0.033(2) Uani 1 1 d . . .
H13A H -0.3606 -0.4112 0.0586 0.040 Uiso 1 1 calc R . .
C14 C -0.4832(7) -0.4669(5) 0.1047(3) 0.046(2) Uani 1 1 d . . .
H14A H -0.4705 -0.4397 0.1426 0.056 Uiso 1 1 calc R . .
C15 C -0.5675(7) -0.5228(5) 0.1001(4) 0.048(2) Uani 1 1 d . . .
H15A H -0.6125 -0.5343 0.1347 0.058 Uiso 1 1 calc R . .
C16 C -0.5854(6) -0.5615(4) 0.0448(4) 0.047(2) Uani 1 1 d . . .
H16A H -0.6433 -0.5999 0.0409 0.056 Uiso 1 1 calc R . .
C17 C -0.5190(6) -0.5445(4) -0.0049(3) 0.033(2) Uani 1 1 d . . .
H17A H -0.5323 -0.5711 -0.0429 0.040 Uiso 1 1 calc R . .
C18 C -0.4287(7) -0.4244(4) -0.1246(3) 0.030(2) Uani 1 1 d . . .
C19 C -0.5408(7) -0.4136(4) -0.1191(3) 0.041(2) Uani 1 1 d . . .
H19A H -0.5778 -0.4341 -0.0839 0.050 Uiso 1 1 calc R . .
C20 C -0.6002(7) -0.3728(5) -0.1648(4) 0.051(2) Uani 1 1 d . . .
H20A H -0.6772 -0.3665 -0.1606 0.061 Uiso 1 1 calc R . .
C21 C -0.5492(8) -0.3423(5) -0.2148(4) 0.050(2) Uani 1 1 d . . .
H21A H -0.5906 -0.3143 -0.2451 0.060 Uiso 1 1 calc R . .
C22 C -0.4379(8) -0.3514(4) -0.2226(3) 0.042(2) Uani 1 1 d . . .
H22A H -0.4026 -0.3303 -0.2581 0.050 Uiso 1 1 calc R . .
C23 C -0.3783(6) -0.3915(4) -0.1779(3) 0.036(2) Uani 1 1 d . . .
H23A H -0.3014 -0.3972 -0.1830 0.043 Uiso 1 1 calc R . .
C24 C 0.0183(6) -0.4973(4) -0.0543(3) 0.0308(19) Uani 1 1 d . . .
H24A H 0.0651 -0.4488 -0.0454 0.037 Uiso 1 1 calc R . .
C25 C 0.0937(6) -0.5707(4) -0.0437(3) 0.0390(19) Uani 1 1 d . . .
H25A H 0.1170 -0.5720 -0.0001 0.047 Uiso 1 1 calc R . .
H25B H 0.0530 -0.6215 -0.0524 0.047 Uiso 1 1 calc R . .
C26 C 0.1935(7) -0.5663(5) -0.0846(3) 0.053(2) Uani 1 1 d . . .
H26A H 0.2375 -0.5180 -0.0734 0.063 Uiso 1 1 calc R . .
H26B H 0.2393 -0.6153 -0.0780 0.063 Uiso 1 1 calc R . .
C27 C 0.1621(8) -0.5611(5) -0.1511(4) 0.063(3) Uani 1 1 d . . .
H27A H 0.1233 -0.6116 -0.1631 0.076 Uiso 1 1 calc R . .
H27B H 0.2291 -0.5568 -0.1764 0.076 Uiso 1 1 calc R . .
C28 C 0.0885(7) -0.4880(5) -0.1639(4) 0.059(3) Uani 1 1 d . . .
H28A H 0.0651 -0.4888 -0.2074 0.070 Uiso 1 1 calc R . .
H28B H 0.1301 -0.4371 -0.1567 0.070 Uiso 1 1 calc R . .
C29 C -0.0122(7) -0.4893(4) -0.1224(3) 0.042(2) Uani 1 1 d . . .
H29A H -0.0597 -0.5355 -0.1343 0.050 Uiso 1 1 calc R . .
H29B H -0.0544 -0.4384 -0.1285 0.050 Uiso 1 1 calc R . .
C30 C -0.0440(6) -0.4829(4) 0.0761(3) 0.0285(19) Uani 1 1 d . . .
H30A H -0.0115 -0.5376 0.0847 0.034 Uiso 1 1 calc R . .
C31 C -0.1344(6) -0.4697(4) 0.1234(3) 0.033(2) Uani 1 1 d . . .
H31A H -0.1723 -0.4179 0.1142 0.040 Uiso 1 1 calc R . .
H31B H -0.1887 -0.5142 0.1196 0.040 Uiso 1 1 calc R . .
C32 C -0.0926(7) -0.4672(5) 0.1893(3) 0.049(2) Uani 1 1 d . . .
H32A H -0.0604 -0.5205 0.2003 0.058 Uiso 1 1 calc R . .
H32B H -0.1542 -0.4562 0.2177 0.058 Uiso 1 1 calc R . .
C33 C -0.0060(7) -0.4006(5) 0.1961(3) 0.056(3) Uani 1 1 d . . .
H33A H -0.0393 -0.3468 0.1878 0.067 Uiso 1 1 calc R . .
H33B H 0.0225 -0.4004 0.2387 0.067 Uiso 1 1 calc R . .
C34 C 0.0866(7) -0.4157(5) 0.1515(3) 0.048(2) Uani 1 1 d . . .
H34A H 0.1235 -0.4674 0.1625 0.058 Uiso 1 1 calc R . .
H34B H 0.1410 -0.3714 0.1554 0.058 Uiso 1 1 calc R . .
C35 C 0.0478(6) -0.4205(4) 0.0848(3) 0.040(2) Uani 1 1 d . . .
H35A H 0.1104 -0.4354 0.0582 0.048 Uiso 1 1 calc R . .
H35B H 0.0213 -0.3662 0.0717 0.048 Uiso 1 1 calc R . .
C36 C -0.3042(7) -0.2666(3) -0.0418(3) 0.0372(18) Uani 1 1 d . . .
H36A H -0.3858 -0.2668 -0.0452 0.045 Uiso 1 1 calc R . .
C37 C -0.2358(6) -0.2699(4) -0.0920(3) 0.0316(19) Uani 1 1 d . . .
H37A H -0.2635 -0.2735 -0.1352 0.038 Uiso 1 1 calc R . .
C38 C -0.1320(6) -0.2247(4) -0.0748(3) 0.034(2) Uani 1 1 d . . .
H38A H -0.0833 -0.2071 -0.1093 0.041 Uiso 1 1 calc R . .
C39 C -0.0822(6) -0.2818(4) -0.0265(3) 0.033(2) Uani 1 1 d . . .
H39A H -0.0019 -0.2930 -0.0235 0.039 Uiso 1 1 calc R . .
C40 C -0.1493(6) -0.2780(4) 0.0233(3) 0.0360(19) Uani 1 1 d . . .
H40A H -0.1222 -0.2861 0.0663 0.043 Uiso 1 1 calc R . .
C41 C -0.2419(6) -0.2182(4) 0.0073(3) 0.042(2) Uani 1 1 d . . .
H41A H -0.2857 -0.1959 0.0423 0.051 Uiso 1 1 calc R . .
C42 C -0.1787(5) -0.1566(4) -0.0325(3) 0.0354(19) Uani 1 1 d . . .
H42A H -0.1214 -0.1269 -0.0095 0.042 Uiso 1 1 calc R . .
H42B H -0.2271 -0.1180 -0.0545 0.042 Uiso 1 1 calc R . .
B1 B -0.3717(10) -0.2558(7) 0.1831(4) 0.051(3) Uani 1 1 d . . .
F1 F -0.3223(4) -0.2060(3) 0.22394(17) 0.0660(15) Uani 1 1 d . . .
F2 F -0.4602(5) -0.2918(4) 0.2080(2) 0.0935(19) Uani 1 1 d . . .
F3 F -0.4017(4) -0.2135(3) 0.13069(19) 0.0751(16) Uani 1 1 d . . .
F4 F -0.2985(6) -0.3134(4) 0.1649(2) 0.110(2) Uani 1 1 d . . .
O100 O -0.6419(7) -0.1803(6) 0.2374(3) 0.136(3) Uani 1 1 d . . .
C100 C -0.6310(12) -0.1623(10) 0.2990(5) 0.161(7) Uani 1 1 d . . .

loop_
_atom_site_aniso_label
_atom_site_aniso_U_11
_atom_site_aniso_U_22
_atom_site_aniso_U_33
_atom_site_aniso_U_23
_atom_site_aniso_U_13
_atom_site_aniso_U_12
Rh1 0.0259(4) 0.0196(3) 0.0335(3) -0.0006(3) -0.0020(3) -0.0020(3)
Cr1 0.0309(9) 0.0209(6) 0.0342(7) -0.0022(5) -0.0003(6) -0.0018(5)
P1 0.0258(14) 0.0178(11) 0.0287(10) -0.0030(8) 0.0007(9) 0.0012(9)
P2 0.0254(14) 0.0233(11) 0.0278(11) -0.0009(9) -0.0009(9) -0.0011(9)
O1 0.073(5) 0.024(3) 0.071(3) -0.006(3) 0.012(3) -0.002(3)
O2 0.032(5) 0.062(4) 0.081(4) 0.009(3) -0.011(3) -0.014(3)
O3 0.053(4) 0.043(3) 0.043(3) 0.003(3) 0.000(3) -0.008(3)
C1 0.023(5) 0.023(4) 0.023(4) 0.002(3) 0.012(4) 0.007(4)
C2 0.032(6) 0.021(4) 0.017(4) -0.006(3) 0.005(3) 0.005(3)
C3 0.039(6) 0.026(4) 0.033(4) -0.004(3) 0.003(4) -0.011(4)
C4 0.031(6) 0.023(4) 0.028(4) -0.005(3) 0.004(3) 0.003(4)
C5 0.023(5) 0.016(4) 0.042(5) 0.007(3) 0.004(4) 0.000(3)
C6 0.016(4) 0.018(4) 0.034(4) 0.000(3) 0.004(3) 0.002(4)
C7 0.021(6) 0.026(4) 0.028(4) -0.007(3) 0.004(3) 0.003(3)
C8 0.032(5) 0.023(4) 0.035(4) 0.011(4) -0.003(4) 0.001(3)
C9 0.043(6) 0.032(5) 0.039(4) -0.005(4) -0.004(4) -0.001(4)
C10 0.027(7) 0.030(5) 0.053(5) 0.001(4) -0.001(4) -0.004(4)
C11 0.035(6) 0.020(4) 0.038(5) 0.000(4) -0.006(4) 0.003(3)
C12 0.023(6) 0.029(4) 0.017(4) -0.010(3) 0.000(3) 0.008(4)
C13 0.031(6) 0.030(5) 0.039(5) 0.011(4) 0.002(4) 0.005(4)
C14 0.056(7) 0.054(6) 0.029(5) 0.003(4) 0.006(5) 0.014(5)
C15 0.051(7) 0.044(5) 0.050(6) 0.009(5) 0.023(5) 0.012(5)
C16 0.026(6) 0.039(5) 0.075(7) 0.003(5) 0.018(5) -0.002(4)
C17 0.027(6) 0.025(4) 0.048(5) -0.006(4) 0.004(4) -0.003(4)
C18 0.033(7) 0.022(4) 0.034(5) 0.000(3) -0.005(4) 0.002(4)
C19 0.038(7) 0.042(5) 0.044(5) 0.006(4) -0.005(4) -0.001(4)
C20 0.043(6) 0.050(5) 0.060(6) -0.008(5) -0.010(5) 0.019(5)
C21 0.061(8) 0.044(5) 0.044(6) 0.001(4) -0.029(5) 0.008(5)
C22 0.056(8) 0.029(5) 0.040(5) 0.001(4) -0.010(4) 0.007(4)
C23 0.038(6) 0.032(5) 0.038(5) -0.003(4) -0.007(4) -0.002(4)
C24 0.033(5) 0.027(4) 0.032(5) -0.006(3) 0.000(3) -0.003(4)
C25 0.036(6) 0.037(4) 0.044(5) -0.005(4) 0.005(4) 0.004(4)
C26 0.027(6) 0.062(6) 0.069(6) -0.004(4) 0.021(5) 0.014(4)
C27 0.054(8) 0.068(6) 0.068(7) -0.006(5) 0.028(5) 0.012(5)
C28 0.056(7) 0.077(7) 0.042(5) 0.000(5) 0.028(5) -0.010(5)
C29 0.049(6) 0.036(5) 0.040(5) 0.004(4) 0.001(4) -0.004(4)
C30 0.033(6) 0.022(4) 0.031(5) 0.000(3) -0.008(4) -0.005(4)
C31 0.045(6) 0.034(5) 0.021(4) 0.006(3) 0.011(4) -0.009(4)
C32 0.056(7) 0.056(6) 0.035(5) -0.007(4) 0.002(4) 0.001(5)
C33 0.087(8) 0.053(6) 0.029(5) -0.008(4) -0.011(5) -0.005(5)
C34 0.066(7) 0.043(5) 0.036(5) -0.002(4) -0.016(5) -0.013(5)
C35 0.028(6) 0.048(5) 0.045(5) 0.004(4) -0.008(4) -0.007(4)
C36 0.024(5) 0.019(4) 0.069(5) -0.012(4) 0.000(5) 0.008(4)
C37 0.031(6) 0.024(4) 0.040(4) 0.004(3) -0.012(4) 0.001(4)
C38 0.033(6) 0.028(5) 0.042(5) -0.001(4) 0.012(4) -0.014(4)
C39 0.026(5) 0.028(4) 0.044(5) -0.006(4) -0.010(5) -0.006(3)
C40 0.050(6) 0.027(4) 0.032(5) -0.001(4) -0.007(4) -0.012(4)
C41 0.051(7) 0.021(4) 0.055(5) -0.009(4) 0.022(4) -0.003(4)
C42 0.026(6) 0.029(4) 0.052(4) -0.005(4) -0.008(4) -0.001(3)
B1 0.059(9) 0.057(7) 0.036(6) 0.006(6) -0.013(6) -0.003(7)
F1 0.086(4) 0.063(3) 0.049(3) 0.012(2) -0.021(3) -0.021(3)
F2 0.084(5) 0.125(5) 0.072(4) 0.019(3) 0.005(3) -0.053(4)
F3 0.077(4) 0.098(4) 0.050(3) 0.023(3) -0.024(3) 0.000(3)
F4 0.124(6) 0.108(5) 0.097(4) -0.018(3) 0.002(4) 0.057(5)
O100 0.095(7) 0.199(9) 0.114(6) -0.017(6) -0.021(5) 0.057(6)
C100 0.163(15) 0.231(17) 0.088(9) -0.070(10) -0.049(9) 0.050(11)

loop_
_atom_type_symbol
_atom_type_description
_atom_type_scat_dispersion_real
_atom_type_scat_dispersion_imag
_atom_type_scat_source
C C 0.0033 0.0016 'International Tables Vol C Tables 4.2.6.8 and 6.1.1.4'
H H 0.0000 0.0000 'International Tables Vol C Tables 4.2.6.8 and 6.1.1.4'
B B 0.0013 0.0007 'International Tables Vol C Tables 4.2.6.8 and 6.1.1.4'
O O 0.0106 0.0060 'International Tables Vol C Tables 4.2.6.8 and 6.1.1.4'
F F 0.0171 0.0103 'International Tables Vol C Tables 4.2.6.8 and 6.1.1.4'
P P 0.1023 0.0942 'International Tables Vol C Tables 4.2.6.8 and 6.1.1.4'
Cr Cr 0.3209 0.6236 'International Tables Vol C Tables 4.2.6.8 and 6.1.1.4'
Rh Rh -1.1178 0.9187 'International Tables Vol C Tables 4.2.6.8 and 6.1.1.4'

loop_
_geom_angle_atom_site_label_1
_geom_angle_atom_site_label_2
_geom_angle_atom_site_label_3
_geom_angle
_geom_angle_site_symmetry_1
_geom_angle_site_symmetry_3
_geom_angle_publ_flag
C40 Rh1 C36 65.5(3) . . ?
C40 Rh1 C39 36.2(2) . . ?
C36 Rh1 C39 77.2(3) . . ?
C40 Rh1 C37 76.7(2) . . ?
C36 Rh1 C37 36.4(2) . . ?
C39 Rh1 C37 64.9(3) . . ?
C40 Rh1 P1 150.0(2) . . ?
C36 Rh1 P1 95.8(2) . . ?
C39 Rh1 P1 166.4(2) . . ?
C37 Rh1 P1 102.56(18) . . ?
C40 Rh1 P2 103.4(2) . . ?
C36 Rh1 P2 166.27(19) . . ?
C39 Rh1 P2 98.64(19) . . ?
C37 Rh1 P2 152.6(2) . . ?
P1 Rh1 P2 90.74(7) . . ?
C11 Cr1 C10 89.9(3) . . ?
C11 Cr1 C9 88.9(3) . . ?
C10 Cr1 C9 88.6(3) . . ?
C11 Cr1 C2 133.6(3) . . ?
C10 Cr1 C2 87.1(3) . . ?
C9 Cr1 C2 137.3(3) . . ?
C11 Cr1 C5 104.2(3) . . ?
C10 Cr1 C5 164.4(3) . . ?
C9 Cr1 C5 98.1(3) . . ?
C2 Cr1 C5 78.4(2) . . ?
C11 Cr1 C3 166.4(3) . . ?
C10 Cr1 C3 98.5(3) . . ?
C9 Cr1 C3 102.0(3) . . ?
C2 Cr1 C3 37.3(2) . . ?
C5 Cr1 C3 66.4(3) . . ?
C11 Cr1 C4 138.6(3) . . ?
C10 Cr1 C4 130.8(3) . . ?
C9 Cr1 C4 85.2(3) . . ?
C2 Cr1 C4 66.4(2) . . ?
C5 Cr1 C4 37.0(2) . . ?
C3 Cr1 C4 36.6(2) . . ?
C11 Cr1 C1 100.7(3) . . ?
C10 Cr1 C1 104.4(3) . . ?
C9 Cr1 C1 163.8(3) . . ?
C2 Cr1 C1 36.7(2) . . ?
C5 Cr1 C1 66.9(2) . . ?
C3 Cr1 C1 66.9(2) . . ?
C4 Cr1 C1 78.9(2) . . ?
C11 Cr1 C6 87.3(3) . . ?
C10 Cr1 C6 139.9(3) . . ?
C9 Cr1 C6 131.2(3) . . ?
C2 Cr1 C6 66.9(2) . . ?
C5 Cr1 C6 37.0(2) . . ?
C3 Cr1 C6 79.4(2) . . ?
C4 Cr1 C6 67.0(2) . . ?
C1 Cr1 C6 37.7(2) . . ?
C18 P1 C12 106.0(3) . . ?
C18 P1 C1 103.7(3) . . ?
C12 P1 C1 107.4(3) . . ?
C18 P1 Rh1 113.7(2) . . ?
C12 P1 Rh1 111.0(2) . . ?
C1 P1 Rh1 114.4(3) . . ?
C30 P2 C24 106.2(3) . . ?
C30 P2 C7 101.0(3) . . ?
C24 P2 C7 110.3(3) . . ?
C30 P2 Rh1 117.6(2) . . ?
C24 P2 Rh1 108.7(2) . . ?
C7 P2 Rh1 112.6(2) . . ?
C2 C1 C6 118.8(5) . . ?
C2 C1 P1 121.5(5) . . ?
C6 C1 P1 118.7(4) . . ?
C2 C1 Cr1 70.0(3) . . ?
C6 C1 Cr1 71.4(3) . . ?
P1 C1 Cr1 140.3(4) . . ?
C1 C2 C3 122.3(7) . . ?
C1 C2 Cr1 73.3(3) . . ?
C3 C2 Cr1 72.1(4) . . ?
C1 C2 H2A 118.4 . . ?
C3 C2 H2A 118.4 . . ?
Cr1 C2 H2A 118.4 . . ?
C4 C3 C2 119.0(6) . . ?
C4 C3 Cr1 71.7(4) . . ?
C2 C3 Cr1 70.6(3) . . ?
C4 C3 H3A 120.0 . . ?
C2 C3 H3A 120.0 . . ?
Cr1 C3 H3A 120.0 . . ?
C3 C4 C5 120.1(6) . . ?
C3 C4 Cr1 71.6(4) . . ?
C5 C4 Cr1 71.1(4) . . ?
C3 C4 H4A 119.4 . . ?
C5 C4 H4A 119.4 . . ?
Cr1 C4 H4A 119.4 . . ?
C4 C5 C6 121.9(6) . . ?
C4 C5 Cr1 72.0(4) . . ?
C6 C5 Cr1 73.0(4) . . ?
C4 C5 H5A 118.6 . . ?
C6 C5 H5A 118.6 . . ?
Cr1 C5 H5A 118.6 . . ?
C5 C6 C1 117.8(5) . . ?
C5 C6 C7 120.8(6) . . ?
C1 C6 C7 121.4(6) . . ?
C5 C6 Cr1 70.0(4) . . ?
C1 C6 Cr1 71.0(4) . . ?
C7 C6 Cr1 132.2(4) . . ?
C6 C7 C8 114.7(5) . . ?
C6 C7 P2 108.4(4) . . ?
C8 C7 P2 116.2(5) . . ?
C6 C7 H7A 105.5 . . ?
C8 C7 H7A 105.5 . . ?
P2 C7 H7A 105.5 . . ?
C7 C8 H8A 109.5 . . ?
C7 C8 H8B 109.5 . . ?
H8A C8 H8B 109.5 . . ?
C7 C8 H8C 109.5 . . ?
H8A C8 H8C 109.5 . . ?
H8B C8 H8C 109.5 . . ?
O1 C9 Cr1 179.4(7) . . ?
O2 C10 Cr1 177.7(7) . . ?
O3 C11 Cr1 179.4(6) . . ?
C17 C12 C13 118.4(6) . . ?
C17 C12 P1 123.3(5) . . ?
C13 C12 P1 118.4(5) . . ?
C14 C13 C12 120.6(7) . . ?
C14 C13 H13A 119.7 . . ?
C12 C13 H13A 119.7 . . ?
C13 C14 C15 120.6(8) . . ?
C13 C14 H14A 119.7 . . ?
C15 C14 H14A 119.7 . . ?
C16 C15 C14 119.2(7) . . ?
C16 C15 H15A 120.4 . . ?
C14 C15 H15A 120.4 . . ?
C17 C16 C15 119.8(7) . . ?
C17 C16 H16A 120.1 . . ?
C15 C16 H16A 120.1 . . ?
C16 C17 C12 121.4(7) . . ?
C16 C17 H17A 119.3 . . ?
C12 C17 H17A 119.3 . . ?
C19 C18 C23 116.8(7) . . ?
C19 C18 P1 124.2(6) . . ?
C23 C18 P1 118.5(6) . . ?
C18 C19 C20 120.7(7) . . ?
C18 C19 H19A 119.6 . . ?
C20 C19 H19A 119.6 . . ?
C21 C20 C19 120.7(8) . . ?
C21 C20 H20A 119.7 . . ?
C19 C20 H20A 119.7 . . ?
C20 C21 C22 121.0(7) . . ?
C20 C21 H21A 119.5 . . ?
C22 C21 H21A 119.5 . . ?
C21 C22 C23 119.0(8) . . ?
C21 C22 H22A 120.5 . . ?
C23 C22 H22A 120.5 . . ?
C22 C23 C18 121.8(8) . . ?
C22 C23 H23A 119.1 . . ?
C18 C23 H23A 119.1 . . ?
C29 C24 C25 111.0(6) . . ?
C29 C24 P2 113.3(5) . . ?
C25 C24 P2 116.8(5) . . ?
C29 C24 H24A 104.8 . . ?
C25 C24 H24A 104.8 . . ?
P2 C24 H24A 104.8 . . ?
C26 C25 C24 111.0(6) . . ?
C26 C25 H25A 109.4 . . ?
C24 C25 H25A 109.4 . . ?
C26 C25 H25B 109.4 . . ?
C24 C25 H25B 109.4 . . ?
H25A C25 H25B 108.0 . . ?
C27 C26 C25 111.4(7) . . ?
C27 C26 H26A 109.4 . . ?
C25 C26 H26A 109.4 . . ?
C27 C26 H26B 109.4 . . ?
C25 C26 H26B 109.4 . . ?
H26A C26 H26B 108.0 . . ?
C26 C27 C28 111.8(7) . . ?
C26 C27 H27A 109.3 . . ?
C28 C27 H27A 109.3 . . ?
C26 C27 H27B 109.3 . . ?
C28 C27 H27B 109.3 . . ?
H27A C27 H27B 107.9 . . ?
C27 C28 C29 110.9(7) . . ?
C27 C28 H28A 109.5 . . ?
C29 C28 H28A 109.5 . . ?
C27 C28 H28B 109.5 . . ?
C29 C28 H28B 109.5 . . ?
H28A C28 H28B 108.1 . . ?
C28 C29 C24 112.1(7) . . ?
C28 C29 H29A 109.2 . . ?
C24 C29 H29A 109.2 . . ?
C28 C29 H29B 109.2 . . ?
C24 C29 H29B 109.2 . . ?
H29A C29 H29B 107.9 . . ?
C31 C30 C35 110.6(6) . . ?
C31 C30 P2 111.0(5) . . ?
C35 C30 P2 114.4(5) . . ?
C31 C30 H30A 106.8 . . ?
C35 C30 H30A 106.8 . . ?
P2 C30 H30A 106.8 . . ?
C32 C31 C30 113.3(6) . . ?
C32 C31 H31A 108.9 . . ?
C30 C31 H31A 108.9 . . ?
C32 C31 H31B 108.9 . . ?
C30 C31 H31B 108.9 . . ?
H31A C31 H31B 107.7 . . ?
C31 C32 C33 110.1(6) . . ?
C31 C32 H32A 109.6 . . ?
C33 C32 H32A 109.6 . . ?
C31 C32 H32B 109.6 . . ?
C33 C32 H32B 109.6 . . ?
H32A C32 H32B 108.2 . . ?
C34 C33 C32 109.8(6) . . ?
C34 C33 H33A 109.7 . . ?
C32 C33 H33A 109.7 . . ?
C34 C33 H33B 109.7 . . ?
C32 C33 H33B 109.7 . . ?
H33A C33 H33B 108.2 . . ?
C33 C34 C35 112.7(7) . . ?
C33 C34 H34A 109.1 . . ?
C35 C34 H34A 109.1 . . ?
C33 C34 H34B 109.1 . . ?
C35 C34 H34B 109.1 . . ?
H34A C34 H34B 107.8 . . ?
C34 C35 C30 112.2(6) . . ?
C34 C35 H35A 109.2 . . ?
C30 C35 H35A 109.2 . . ?
C34 C35 H35B 109.2 . . ?
C30 C35 H35B 109.2 . . ?
H35A C35 H35B 107.9 . . ?
C37 C36 C41 105.8(7) . . ?
C37 C36 Rh1 72.2(4) . . ?
C41 C36 Rh1 96.3(4) . . ?
C37 C36 H36A 123.2 . . ?
C41 C36 H36A 123.2 . . ?
Rh1 C36 H36A 123.2 . . ?
C36 C37 C38 107.0(6) . . ?
C36 C37 Rh1 71.4(4) . . ?
C38 C37 Rh1 96.7(4) . . ?
C36 C37 H37A 122.9 . . ?
C38 C37 H37A 122.9 . . ?
Rh1 C37 H37A 122.9 . . ?
C37 C38 C39 101.6(5) . . ?
C37 C38 C42 101.0(6) . . ?
C39 C38 C42 100.4(5) . . ?
C37 C38 H38A 117.0 . . ?
C39 C38 H38A 117.0 . . ?
C42 C38 H38A 117.0 . . ?
C40 C39 C38 106.2(6) . . ?
C40 C39 Rh1 71.4(4) . . ?
C38 C39 Rh1 96.7(4) . . ?
C40 C39 H39A 123.1 . . ?
C38 C39 H39A 123.1 . . ?
Rh1 C39 H39A 123.1 . . ?
C39 C40 C41 107.0(6) . . ?
C39 C40 Rh1 72.4(4) . . ?
C41 C40 Rh1 96.8(4) . . ?
C39 C40 H40A 122.7 . . ?
C41 C40 H40A 122.7 . . ?
Rh1 C40 H40A 122.7 . . ?
C36 C41 C40 101.1(5) . . ?
C36 C41 C42 101.4(5) . . ?
C40 C41 C42 100.3(6) . . ?
C36 C41 H41A 117.1 . . ?
C40 C41 H41A 117.1 . . ?
C42 C41 H41A 117.1 . . ?
C41 C42 C38 92.5(5) . . ?
C41 C42 H42A 113.2 . . ?
C38 C42 H42A 113.2 . . ?
C41 C42 H42B 113.2 . . ?
C38 C42 H42B 113.2 . . ?
H42A C42 H42B 110.6 . . ?
F1 B1 F2 111.2(8) . . ?
F1 B1 F4 108.6(9) . . ?
F2 B1 F4 109.8(9) . . ?
F1 B1 F3 110.8(8) . . ?
F2 B1 F3 109.9(8) . . ?
F4 B1 F3 106.4(8) . . ?

loop_
_geom_bond_atom_site_label_1
_geom_bond_atom_site_label_2
_geom_bond_distance
_geom_bond_site_symmetry_2
_geom_bond_publ_flag
Rh1 C40 2.183(6) . ?
Rh1 C36 2.199(6) . ?
Rh1 C39 2.196(7) . ?
Rh1 C37 2.209(6) . ?
Rh1 P1 2.2932(19) . ?
Rh1 P2 2.311(2) . ?
Cr1 C11 1.820(8) . ?
Cr1 C10 1.830(9) . ?
Cr1 C9 1.836(8) . ?
Cr1 C2 2.197(6) . ?
Cr1 C5 2.205(7) . ?
Cr1 C3 2.216(6) . ?
Cr1 C4 2.217(7) . ?
Cr1 C1 2.239(6) . ?
Cr1 C6 2.245(7) . ?
P1 C18 1.804(7) . ?
P1 C12 1.835(7) . ?
P1 C1 1.849(6) . ?
P2 C30 1.834(6) . ?
P2 C24 1.850(7) . ?
P2 C7 1.892(7) . ?
O1 C9 1.166(8) . ?
O2 C10 1.152(8) . ?
O3 C11 1.171(7) . ?
C1 C2 1.396(8) . ?
C1 C6 1.448(9) . ?
C2 C3 1.410(8) . ?
C2 H2A 1.0000 . ?
C3 C4 1.394(9) . ?
C3 H3A 1.0000 . ?
C4 C5 1.402(8) . ?
C4 H4A 1.0000 . ?
C5 C6 1.414(8) . ?
C5 H5A 1.0000 . ?
C6 C7 1.503(8) . ?
C7 C8 1.539(8) . ?
C7 H7A 1.0000 . ?
C8 H8A 0.9800 . ?
C8 H8B 0.9800 . ?
C8 H8C 0.9800 . ?
C12 C17 1.380(9) . ?
C12 C13 1.381(8) . ?
C13 C14 1.374(10) . ?
C13 H13A 0.9500 . ?
C14 C15 1.384(11) . ?
C14 H14A 0.9500 . ?
C15 C16 1.378(10) . ?
C15 H15A 0.9500 . ?
C16 C17 1.380(10) . ?
C16 H16A 0.9500 . ?
C17 H17A 0.9500 . ?
C18 C19 1.387(10) . ?
C18 C23 1.420(9) . ?
C19 C20 1.403(10) . ?
C19 H19A 0.9500 . ?
C20 C21 1.349(10) . ?
C20 H20A 0.9500 . ?
C21 C22 1.378(11) . ?
C21 H21A 0.9500 . ?
C22 C23 1.381(9) . ?
C22 H22A 0.9500 . ?
C23 H23A 0.9500 . ?
C24 C29 1.533(9) . ?
C24 C25 1.534(9) . ?
C24 H24A 1.0000 . ?
C25 C26 1.511(10) . ?
C25 H25A 0.9900 . ?
C25 H25B 0.9900 . ?
C26 C27 1.498(10) . ?
C26 H26A 0.9900 . ?
C26 H26B 0.9900 . ?
C27 C28 1.526(11) . ?
C27 H27A 0.9900 . ?
C27 H27B 0.9900 . ?
C28 C29 1.526(10) . ?
C28 H28A 0.9900 . ?
C28 H28B 0.9900 . ?
C29 H29A 0.9900 . ?
C29 H29B 0.9900 . ?
C30 C31 1.525(9) . ?
C30 C35 1.530(9) . ?
C30 H30A 1.0000 . ?
C31 C32 1.522(9) . ?
C31 H31A 0.9900 . ?
C31 H31B 0.9900 . ?
C32 C33 1.528(10) . ?
C32 H32A 0.9900 . ?
C32 H32B 0.9900 . ?
C33 C34 1.512(10) . ?
C33 H33A 0.9900 . ?
C33 H33B 0.9900 . ?
C34 C35 1.529(9) . ?
C34 H34A 0.9900 . ?
C34 H34B 0.9900 . ?
C35 H35A 0.9900 . ?
C35 H35B 0.9900 . ?
C36 C37 1.376(9) . ?
C36 C41 1.533(9) . ?
C36 H36A 1.0000 . ?
C37 C38 1.516(9) . ?
C37 H37A 1.0000 . ?
C38 C39 1.534(9) . ?
C38 C42 1.557(9) . ?
C38 H38A 1.0000 . ?
C39 C40 1.361(9) . ?
C39 H39A 1.0000 . ?
C40 C41 1.538(10) . ?
C40 H40A 1.0000 . ?
C41 C42 1.540(9) . ?
C41 H41A 1.0000 . ?
C42 H42A 0.9900 . ?
C42 H42B 0.9900 . ?
B1 F1 1.349(10) . ?
B1 F2 1.346(11) . ?
B1 F4 1.361(11) . ?
B1 F3 1.385(10) . ?
O100 C100 1.380(11) . ?

loop_
_geom_torsion_atom_site_label_1
_geom_torsion_atom_site_label_2
_geom_torsion_atom_site_label_3
_geom_torsion_atom_site_label_4
_geom_torsion
_geom_torsion_site_symmetry_1
_geom_torsion_site_symmetry_2
_geom_torsion_site_symmetry_3
_geom_torsion_site_symmetry_4
_geom_torsion_publ_flag
C40 Rh1 P1 C18 86.3(5) . . . . ?
C36 Rh1 P1 C18 37.4(3) . . . . ?
C39 Rh1 P1 C18 -21.0(9) . . . . ?
C37 Rh1 P1 C18 1.2(3) . . . . ?
P2 Rh1 P1 C18 -154.7(3) . . . . ?
C40 Rh1 P1 C12 -33.1(4) . . . . ?
C36 Rh1 P1 C12 -82.0(3) . . . . ?
C39 Rh1 P1 C12 -140.5(9) . . . . ?
C37 Rh1 P1 C12 -118.3(3) . . . . ?
P2 Rh1 P1 C12 85.9(2) . . . . ?
C40 Rh1 P1 C1 -154.8(4) . . . . ?
C36 Rh1 P1 C1 156.3(3) . . . . ?
C39 Rh1 P1 C1 97.9(9) . . . . ?
C37 Rh1 P1 C1 120.1(3) . . . . ?
P2 Rh1 P1 C1 -35.8(2) . . . . ?
C40 Rh1 P2 C30 24.4(3) . . . . ?
C36 Rh1 P2 C30 -10.4(9) . . . . ?
C39 Rh1 P2 C30 61.0(3) . . . . ?
C37 Rh1 P2 C30 111.2(5) . . . . ?
P1 Rh1 P2 C30 -129.0(3) . . . . ?
C40 Rh1 P2 C24 -96.3(3) . . . . ?
C36 Rh1 P2 C24 -131.0(9) . . . . ?
C39 Rh1 P2 C24 -59.7(3) . . . . ?
C37 Rh1 P2 C24 -9.4(5) . . . . ?
P1 Rh1 P2 C24 110.4(2) . . . . ?
C40 Rh1 P2 C7 141.2(3) . . . . ?
C36 Rh1 P2 C7 106.5(9) . . . . ?
C39 Rh1 P2 C7 177.8(3) . . . . ?
C37 Rh1 P2 C7 -132.0(4) . . . . ?
P1 Rh1 P2 C7 -12.1(2) . . . . ?
C18 P1 C1 C2 5.3(7) . . . . ?
C12 P1 C1 C2 117.3(6) . . . . ?
Rh1 P1 C1 C2 -119.1(5) . . . . ?
C18 P1 C1 C6 173.9(5) . . . . ?
C12 P1 C1 C6 -74.1(6) . . . . ?
Rh1 P1 C1 C6 49.5(6) . . . . ?
C18 P1 C1 Cr1 -91.1(6) . . . . ?
C12 P1 C1 Cr1 20.9(6) . . . . ?
Rh1 P1 C1 Cr1 144.6(5) . . . . ?
C11 Cr1 C1 C2 -157.1(4) . . . . ?
C10 Cr1 C1 C2 -64.5(5) . . . . ?
C9 Cr1 C1 C2 77.8(11) . . . . ?
C5 Cr1 C1 C2 101.8(4) . . . . ?
C3 Cr1 C1 C2 28.7(4) . . . . ?
C4 Cr1 C1 C2 65.1(4) . . . . ?
C6 Cr1 C1 C2 131.6(6) . . . . ?
C11 Cr1 C1 C6 71.2(4) . . . . ?
C10 Cr1 C1 C6 163.9(4) . . . . ?
C9 Cr1 C1 C6 -53.8(10) . . . . ?
C2 Cr1 C1 C6 -131.6(6) . . . . ?
C5 Cr1 C1 C6 -29.8(3) . . . . ?
C3 Cr1 C1 C6 -102.9(4) . . . . ?
C4 Cr1 C1 C6 -66.5(4) . . . . ?
C11 Cr1 C1 P1 -41.5(6) . . . . ?
C10 Cr1 C1 P1 51.2(6) . . . . ?
C9 Cr1 C1 P1 -166.5(8) . . . . ?
C2 Cr1 C1 P1 115.6(8) . . . . ?
C5 Cr1 C1 P1 -142.5(6) . . . . ?
C3 Cr1 C1 P1 144.4(6) . . . . ?
C4 Cr1 C1 P1 -179.2(6) . . . . ?
C6 Cr1 C1 P1 -112.7(6) . . . . ?
C6 C1 C2 C3 -1.4(10) . . . . ?
P1 C1 C2 C3 167.1(5) . . . . ?
Cr1 C1 C2 C3 -55.4(6) . . . . ?
C6 C1 C2 Cr1 53.9(5) . . . . ?
P1 C1 C2 Cr1 -137.5(5) . . . . ?
C11 Cr1 C2 C1 31.8(6) . . . . ?
C10 Cr1 C2 C1 118.9(4) . . . . ?
C9 Cr1 C2 C1 -156.2(5) . . . . ?
C5 Cr1 C2 C1 -66.8(4) . . . . ?
C3 Cr1 C2 C1 -133.0(7) . . . . ?
C4 Cr1 C2 C1 -103.6(5) . . . . ?
C6 Cr1 C2 C1 -29.8(4) . . . . ?
C11 Cr1 C2 C3 164.9(5) . . . . ?
C10 Cr1 C2 C3 -108.0(5) . . . . ?
C9 Cr1 C2 C3 -23.2(7) . . . . ?
C5 Cr1 C2 C3 66.2(5) . . . . ?
C4 Cr1 C2 C3 29.4(4) . . . . ?
C1 Cr1 C2 C3 133.0(7) . . . . ?
C6 Cr1 C2 C3 103.3(5) . . . . ?
C1 C2 C3 C4 1.1(10) . . . . ?
Cr1 C2 C3 C4 -54.9(6) . . . . ?
C1 C2 C3 Cr1 55.9(6) . . . . ?
C11 Cr1 C3 C4 77.6(13) . . . . ?
C10 Cr1 C3 C4 -155.1(4) . . . . ?
C9 Cr1 C3 C4 -64.7(4) . . . . ?
C2 Cr1 C3 C4 131.1(6) . . . . ?
C5 Cr1 C3 C4 29.0(4) . . . . ?
C1 Cr1 C3 C4 102.8(4) . . . . ?
C6 Cr1 C3 C4 65.5(4) . . . . ?
C11 Cr1 C3 C2 -53.6(14) . . . . ?
C10 Cr1 C3 C2 73.8(5) . . . . ?
C9 Cr1 C3 C2 164.2(5) . . . . ?
C5 Cr1 C3 C2 -102.1(5) . . . . ?
C4 Cr1 C3 C2 -131.1(6) . . . . ?
C1 Cr1 C3 C2 -28.3(4) . . . . ?
C6 Cr1 C3 C2 -65.6(4) . . . . ?
C2 C3 C4 C5 0.4(10) . . . . ?
Cr1 C3 C4 C5 -54.0(5) . . . . ?
C2 C3 C4 Cr1 54.3(5) . . . . ?
C11 Cr1 C4 C3 -159.7(4) . . . . ?
C10 Cr1 C4 C3 33.4(5) . . . . ?
C9 Cr1 C4 C3 117.4(4) . . . . ?
C2 Cr1 C4 C3 -29.9(4) . . . . ?
C5 Cr1 C4 C3 -132.3(5) . . . . ?
C1 Cr1 C4 C3 -66.1(4) . . . . ?
C6 Cr1 C4 C3 -103.6(4) . . . . ?
C11 Cr1 C4 C5 -27.4(6) . . . . ?
C10 Cr1 C4 C5 165.7(4) . . . . ?
C9 Cr1 C4 C5 -110.3(4) . . . . ?
C2 Cr1 C4 C5 102.4(4) . . . . ?
C3 Cr1 C4 C5 132.3(5) . . . . ?
C1 Cr1 C4 C5 66.2(4) . . . . ?
C6 Cr1 C4 C5 28.7(4) . . . . ?
C3 C4 C5 C6 -1.4(10) . . . . ?
Cr1 C4 C5 C6 -55.6(6) . . . . ?
C3 C4 C5 Cr1 54.3(6) . . . . ?
C11 Cr1 C5 C4 161.7(4) . . . . ?
C10 Cr1 C5 C4 -44.1(12) . . . . ?
C9 Cr1 C5 C4 70.8(4) . . . . ?
C2 Cr1 C5 C4 -66.0(4) . . . . ?
C3 Cr1 C5 C4 -28.8(3) . . . . ?
C1 Cr1 C5 C4 -102.6(4) . . . . ?
C6 Cr1 C5 C4 -132.9(5) . . . . ?
C11 Cr1 C5 C6 -65.4(4) . . . . ?
C10 Cr1 C5 C6 88.8(11) . . . . ?
C9 Cr1 C5 C6 -156.3(4) . . . . ?
C2 Cr1 C5 C6 66.9(4) . . . . ?
C3 Cr1 C5 C6 104.1(4) . . . . ?
C4 Cr1 C5 C6 132.9(5) . . . . ?
C1 Cr1 C5 C6 30.3(3) . . . . ?
C4 C5 C6 C1 1.0(10) . . . . ?
Cr1 C5 C6 C1 -54.2(6) . . . . ?
C4 C5 C6 C7 -176.9(6) . . . . ?
Cr1 C5 C6 C7 127.9(6) . . . . ?
C4 C5 C6 Cr1 55.2(6) . . . . ?
C2 C1 C6 C5 0.4(10) . . . . ?
P1 C1 C6 C5 -168.5(5) . . . . ?
Cr1 C1 C6 C5 53.7(5) . . . . ?
C2 C1 C6 C7 178.3(6) . . . . ?
P1 C1 C6 C7 9.4(9) . . . . ?
Cr1 C1 C6 C7 -128.4(6) . . . . ?
C2 C1 C6 Cr1 -53.3(5) . . . . ?
P1 C1 C6 Cr1 137.8(5) . . . . ?
C11 Cr1 C6 C5 118.1(4) . . . . ?
C10 Cr1 C6 C5 -155.3(5) . . . . ?
C9 Cr1 C6 C5 31.9(5) . . . . ?
C2 Cr1 C6 C5 -101.6(4) . . . . ?
C3 Cr1 C6 C5 -64.8(4) . . . . ?
C4 Cr1 C6 C5 -28.6(3) . . . . ?
C1 Cr1 C6 C5 -130.6(5) . . . . ?
C11 Cr1 C6 C1 -111.3(4) . . . . ?
C10 Cr1 C6 C1 -24.7(6) . . . . ?
C9 Cr1 C6 C1 162.5(4) . . . . ?
C2 Cr1 C6 C1 29.0(3) . . . . ?
C5 Cr1 C6 C1 130.6(5) . . . . ?
C3 Cr1 C6 C1 65.9(4) . . . . ?
C4 Cr1 C6 C1 102.0(4) . . . . ?
C11 Cr1 C6 C7 4.1(7) . . . . ?
C10 Cr1 C6 C7 90.8(7) . . . . ?
C9 Cr1 C6 C7 -82.0(7) . . . . ?
C2 Cr1 C6 C7 144.5(7) . . . . ?
C5 Cr1 C6 C7 -113.9(8) . . . . ?
C3 Cr1 C6 C7 -178.7(7) . . . . ?
C4 Cr1 C6 C7 -142.5(7) . . . . ?
C1 Cr1 C6 C7 115.5(8) . . . . ?
C5 C6 C7 C8 -24.0(9) . . . . ?
C1 C6 C7 C8 158.2(6) . . . . ?
Cr1 C6 C7 C8 66.1(9) . . . . ?
C5 C6 C7 P2 107.7(6) . . . . ?
C1 C6 C7 P2 -70.2(8) . . . . ?
Cr1 C6 C7 P2 -162.2(4) . . . . ?
C30 P2 C7 C6 -167.5(5) . . . . ?
C24 P2 C7 C6 -55.5(6) . . . . ?
Rh1 P2 C7 C6 66.1(5) . . . . ?
C30 P2 C7 C8 -36.7(6) . . . . ?
C24 P2 C7 C8 75.3(5) . . . . ?
Rh1 P2 C7 C8 -163.0(4) . . . . ?
C11 Cr1 C9 O1 -128(68) . . . . ?
C10 Cr1 C9 O1 142(100) . . . . ?
C2 Cr1 C9 O1 57(69) . . . . ?
C5 Cr1 C9 O1 -24(68) . . . . ?
C3 Cr1 C9 O1 43(68) . . . . ?
C4 Cr1 C9 O1 10(68) . . . . ?
C1 Cr1 C9 O1 -2(69) . . . . ?
C6 Cr1 C9 O1 -43(69) . . . . ?
C11 Cr1 C10 O2 -119(18) . . . . ?
C9 Cr1 C10 O2 -30(18) . . . . ?
C2 Cr1 C10 O2 108(18) . . . . ?
C5 Cr1 C10 O2 86(18) . . . . ?
C3 Cr1 C10 O2 72(18) . . . . ?
C4 Cr1 C10 O2 53(18) . . . . ?
C1 Cr1 C10 O2 140(18) . . . . ?
C6 Cr1 C10 O2 156(18) . . . . ?
C10 Cr1 C11 O3 174(100) . . . . ?
C9 Cr1 C11 O3 86(56) . . . . ?
C2 Cr1 C11 O3 -100(55) . . . . ?
C5 Cr1 C11 O3 -12(56) . . . . ?
C3 Cr1 C11 O3 -58(56) . . . . ?
C4 Cr1 C11 O3 4(56) . . . . ?
C1 Cr1 C11 O3 -81(56) . . . . ?
C6 Cr1 C11 O3 -46(56) . . . . ?
C18 P1 C12 C17 60.1(7) . . . . ?
C1 P1 C12 C17 -50.3(7) . . . . ?
Rh1 P1 C12 C17 -176.0(5) . . . . ?
C18 P1 C12 C13 -118.7(5) . . . . ?
C1 P1 C12 C13 130.9(5) . . . . ?
Rh1 P1 C12 C13 5.2(6) . . . . ?
C17 C12 C13 C14 1.7(10) . . . . ?
P1 C12 C13 C14 -179.4(6) . . . . ?
C12 C13 C14 C15 -0.8(11) . . . . ?
C13 C14 C15 C16 -0.3(12) . . . . ?
C14 C15 C16 C17 0.4(11) . . . . ?
C15 C16 C17 C12 0.6(12) . . . . ?
C13 C12 C17 C16 -1.6(11) . . . . ?
P1 C12 C17 C16 179.6(5) . . . . ?
C12 P1 C18 C19 1.4(7) . . . . ?
C1 P1 C18 C19 114.4(6) . . . . ?
Rh1 P1 C18 C19 -120.8(6) . . . . ?
C12 P1 C18 C23 173.0(5) . . . . ?
C1 P1 C18 C23 -74.0(6) . . . . ?
Rh1 P1 C18 C23 50.8(6) . . . . ?
C23 C18 C19 C20 0.7(10) . . . . ?
P1 C18 C19 C20 172.5(6) . . . . ?
C18 C19 C20 C21 -0.8(12) . . . . ?
C19 C20 C21 C22 0.8(12) . . . . ?
C20 C21 C22 C23 -0.7(11) . . . . ?
C21 C22 C23 C18 0.7(11) . . . . ?
C19 C18 C23 C22 -0.7(10) . . . . ?
P1 C18 C23 C22 -172.9(5) . . . . ?
C30 P2 C24 C29 -171.6(5) . . . . ?
C7 P2 C24 C29 79.7(5) . . . . ?
Rh1 P2 C24 C29 -44.2(5) . . . . ?
C30 P2 C24 C25 57.5(6) . . . . ?
C7 P2 C24 C25 -51.2(6) . . . . ?
Rh1 P2 C24 C25 -175.1(4) . . . . ?
C29 C24 C25 C26 54.6(8) . . . . ?
P2 C24 C25 C26 -173.5(5) . . . . ?
C24 C25 C26 C27 -57.0(8) . . . . ?
C25 C26 C27 C28 57.4(9) . . . . ?
C26 C27 C28 C29 -55.0(10) . . . . ?
C27 C28 C29 C24 53.0(9) . . . . ?
C25 C24 C29 C28 -53.1(8) . . . . ?
P2 C24 C29 C28 173.2(5) . . . . ?
C24 P2 C30 C31 177.0(5) . . . . ?
C7 P2 C30 C31 -67.9(5) . . . . ?
Rh1 P2 C30 C31 55.0(5) . . . . ?
C24 P2 C30 C35 50.9(6) . . . . ?
C7 P2 C30 C35 166.1(5) . . . . ?
Rh1 P2 C30 C35 -71.0(6) . . . . ?
C35 C30 C31 C32 -52.8(8) . . . . ?
P2 C30 C31 C32 179.1(5) . . . . ?
C30 C31 C32 C33 57.0(8) . . . . ?
C31 C32 C33 C34 -57.6(8) . . . . ?
C32 C33 C34 C35 57.0(8) . . . . ?
C33 C34 C35 C30 -53.7(9) . . . . ?
C31 C30 C35 C34 50.0(8) . . . . ?
P2 C30 C35 C34 176.3(5) . . . . ?
C40 Rh1 C36 C37 101.1(5) . . . . ?
C39 Rh1 C36 C37 64.8(4) . . . . ?
P1 Rh1 C36 C37 -103.3(4) . . . . ?
P2 Rh1 C36 C37 138.6(7) . . . . ?
C40 Rh1 C36 C41 -3.5(4) . . . . ?
C39 Rh1 C36 C41 -39.8(4) . . . . ?
C37 Rh1 C36 C41 -104.6(6) . . . . ?
P1 Rh1 C36 C41 152.1(4) . . . . ?
P2 Rh1 C36 C41 34.0(12) . . . . ?
C41 C36 C37 C38 0.2(7) . . . . ?
Rh1 C36 C37 C38 -91.5(5) . . . . ?
C41 C36 C37 Rh1 91.7(5) . . . . ?
C40 Rh1 C37 C36 -66.6(5) . . . . ?
C39 Rh1 C37 C36 -103.0(5) . . . . ?
P1 Rh1 C37 C36 82.7(4) . . . . ?
P2 Rh1 C37 C36 -160.1(4) . . . . ?
C40 Rh1 C37 C38 39.2(4) . . . . ?
C36 Rh1 C37 C38 105.8(6) . . . . ?
C39 Rh1 C37 C38 2.8(4) . . . . ?
P1 Rh1 C37 C38 -171.6(4) . . . . ?
P2 Rh1 C37 C38 -54.3(6) . . . . ?
C36 C37 C38 C39 68.9(7) . . . . ?
Rh1 C37 C38 C39 -3.7(5) . . . . ?
C36 C37 C38 C42 -34.3(7) . . . . ?
Rh1 C37 C38 C42 -106.8(5) . . . . ?
C37 C38 C39 C40 -68.8(7) . . . . ?
C42 C38 C39 C40 34.8(7) . . . . ?
C37 C38 C39 Rh1 3.7(5) . . . . ?
C42 C38 C39 Rh1 107.3(5) . . . . ?
C36 Rh1 C39 C40 65.8(5) . . . . ?
C37 Rh1 C39 C40 102.1(5) . . . . ?
P1 Rh1 C39 C40 126.2(8) . . . . ?
P2 Rh1 C39 C40 -100.9(4) . . . . ?
C40 Rh1 C39 C38 -104.9(6) . . . . ?
C36 Rh1 C39 C38 -39.1(4) . . . . ?
C37 Rh1 C39 C38 -2.7(4) . . . . ?
P1 Rh1 C39 C38 21.3(12) . . . . ?
P2 Rh1 C39 C38 154.2(4) . . . . ?
C38 C39 C40 C41 -0.2(7) . . . . ?
Rh1 C39 C40 C41 -91.9(5) . . . . ?
C38 C39 C40 Rh1 91.7(5) . . . . ?
C36 Rh1 C40 C39 -102.2(5) . . . . ?
C37 Rh1 C40 C39 -65.5(5) . . . . ?
P1 Rh1 C40 C39 -157.6(4) . . . . ?
P2 Rh1 C40 C39 86.4(4) . . . . ?
C36 Rh1 C40 C41 3.5(4) . . . . ?
C39 Rh1 C40 C41 105.7(6) . . . . ?
C37 Rh1 C40 C41 40.2(4) . . . . ?
P1 Rh1 C40 C41 -51.9(6) . . . . ?
P2 Rh1 C40 C41 -168.0(4) . . . . ?
C37 C36 C41 C40 -68.6(6) . . . . ?
Rh1 C36 C41 C40 4.6(5) . . . . ?
C37 C36 C41 C42 34.3(7) . . . . ?
Rh1 C36 C41 C42 107.6(5) . . . . ?
C39 C40 C41 C36 69.0(7) . . . . ?
Rh1 C40 C41 C36 -4.6(5) . . . . ?
C39 C40 C41 C42 -34.9(7) . . . . ?
Rh1 C40 C41 C42 -108.6(5) . . . . ?
C36 C41 C42 C38 -51.4(6) . . . . ?
C40 C41 C42 C38 52.2(6) . . . . ?
C37 C38 C42 C41 51.5(6) . . . . ?
C39 C38 C42 C41 -52.6(6) . . . . ?
